data_4317573
loop_
_publ_author_name
'Hagen Hatop'
'Marilena Ferbinteanu'
'Herbert W. Roesky'
'Fanica Cimpoesu'
'Marcus Schiefer'
'Hans-Georg Schmidt'
'Mathias Noltemeyer'

_publ_contact_author
;
       Herbert W. Roesky
       Institut f\"ur Anorganische Chemie
       Universit\"at G\"ottingen
       Tammannstr. 4
       37077 G\"ottingen
       Germany;
;
_publ_contact_author_email hroesky@gwdg.de
_publ_contact_author_fax '049 551 393373'
_publ_contact_author_phone '049 551 393001'
_publ_section_title
;
 Lightest Member of the Basic Carboxylate Structural Pattern:
 [Al3(\m3-O)(\m-O2CCF3)6(THF)3][(Me3Si)3CAl(O2CCF3)3].C7H8
;
_journal_name_full 'Inorganic Chemistry'
_journal_page_first 1022
_journal_page_last 1025
_journal_paper_doi 10.1021/ic010880y
_journal_volume 41
_journal_year 2002
_chemical_formula_sum 'C47 H59 Al4 F27 O22 Si3'
_chemical_formula_weight 1681.13
_chemical_name_systematic
;
    compound 1
;
_space_group_IT_number 148
_symmetry_cell_setting rhombohedral
_symmetry_space_group_name_Hall '-P 3*'
_symmetry_space_group_name_H-M 'R -3 :R'
_atom_sites_solution_hydrogens geom
_atom_sites_solution_primary direct
_atom_sites_solution_secondary difmap
_audit_creation_method SHELXL-97
_cell_angle_alpha 53.472(17)
_cell_angle_beta 53.472(17)
_cell_angle_gamma 53.472(17)
_cell_formula_units_Z 2
_cell_length_a 18.313(2)
_cell_length_b 18.313(2)
_cell_length_c 18.313(2)
_cell_measurement_reflns_used 38
_cell_measurement_temperature 200(2)
_cell_measurement_theta_max 12.5
_cell_measurement_theta_min 10
_cell_volume 3679.3(12)
_computing_cell_refinement DIF4
_computing_data_collection DIF4
_computing_data_reduction REDU4
_computing_molecular_graphics SHELXTL
_computing_publication_material SHELXTL
_computing_structure_refinement 'SHELXL-97 (Sheldrick, 1997)'
_computing_structure_solution 'SHELXS-97 (Sheldrick, 1990)'
_diffrn_ambient_temperature 200(2)
_diffrn_measured_fraction_theta_full 0.996
_diffrn_measured_fraction_theta_max 0.996
_diffrn_measurement_device_type 'STOE AED2'
_diffrn_measurement_method 'profile fit'
_diffrn_radiation_monochromator graphite
_diffrn_radiation_source 'fine-focus sealed tube'
_diffrn_radiation_type MoK\a
_diffrn_radiation_wavelength 0.71073
_diffrn_reflns_av_R_equivalents 0.1241
_diffrn_reflns_av_sigmaI/netI 0.0268
_diffrn_reflns_limit_h_max 21
_diffrn_reflns_limit_h_min -14
_diffrn_reflns_limit_k_max 21
_diffrn_reflns_limit_k_min -21
_diffrn_reflns_limit_l_max 18
_diffrn_reflns_limit_l_min -12
_diffrn_reflns_number 4633
_diffrn_reflns_theta_full 25.05
_diffrn_reflns_theta_max 25.05
_diffrn_reflns_theta_min 3.59
_diffrn_standards_decay_% none
_diffrn_standards_interval_time '90 min'
_exptl_absorpt_coefficient_mu 0.246
_exptl_absorpt_correction_T_max 0.8868
_exptl_absorpt_correction_T_min 0.7909
_exptl_crystal_colour none
_exptl_crystal_density_diffrn 1.517
_exptl_crystal_density_method 'not measured'
_exptl_crystal_description blocks
_exptl_crystal_F_000 1708
_exptl_crystal_size_max 1.00
_exptl_crystal_size_mid 0.70
_exptl_crystal_size_min 0.50
_refine_diff_density_max 1.284
_refine_diff_density_min -0.698
_refine_diff_density_rms 0.080
_refine_ls_extinction_method none
_refine_ls_goodness_of_fit_ref 1.013
_refine_ls_hydrogen_treatment mixed
_refine_ls_matrix_type full
_refine_ls_number_parameters 368
_refine_ls_number_reflns 4341
_refine_ls_number_restraints 599
_refine_ls_restrained_S_all 0.971
_refine_ls_R_factor_all 0.0889
_refine_ls_R_factor_gt 0.0712
_refine_ls_shift/su_max 0.000
_refine_ls_shift/su_mean 0.000
_refine_ls_structure_factor_coef Fsqd
_refine_ls_weighting_details 'calc w=1/[\s^2^(Fo^2^)+(0.1120P)^2^+7.9020P] where P=(Fo^2^+2Fc^2^)/3'
_refine_ls_weighting_scheme calc
_refine_ls_wR_factor_gt 0.1918
_refine_ls_wR_factor_ref 0.2112
_reflns_number_gt 3445
_reflns_number_total 4341
_reflns_threshold_expression >2sigma(I)
_cod_data_source_file ic010880y.cif
_cod_data_source_block roe934x
_cod_original_cell_volume 3679.3(7)
_cod_original_sg_symbol_H-M 'R -3'
_cod_database_code 4317573

loop_
_symmetry_equiv_pos_as_xyz
'x, y, z'
'z, x, y'
'y, z, x'
'-x, -y, -z'
'-z, -x, -y'
'-y, -z, -x'

loop_
_atom_site_label
_atom_site_type_symbol
_atom_site_fract_x
_atom_site_fract_y
_atom_site_fract_z
_atom_site_U_iso_or_equiv
_atom_site_adp_type
_atom_site_occupancy
_atom_site_symmetry_multiplicity
_atom_site_calc_flag
_atom_site_refinement_flags
_atom_site_disorder_assembly
_atom_site_disorder_group
Al1 Al 0.70105(7) 0.59651(7) 0.47633(7) 0.0277(3) Uani 1 1 d U . .
O1 O 0.6914(2) 0.7171(2) 0.4523(2) 0.0530(8) Uani 1 1 d U . .
O2 O 0.73267(19) 0.47672(19) 0.47815(19) 0.0407(6) Uani 1 1 d U . .
O3 O 0.7889(2) 0.5358(2) 0.5370(2) 0.0497(8) Uani 1 1 d U . .
O4 O 0.63367(18) 0.6599(2) 0.39369(18) 0.0411(6) Uani 1 1 d U . .
O5 O 0.81607(17) 0.60355(19) 0.35519(18) 0.0353(6) Uani 1 1 d U . .
O6 O 0.59121(8) 0.59121(8) 0.59121(8) 0.0261(8) Uani 1 3 d SU . .
C1 C 0.6230(3) 0.7815(3) 0.4860(3) 0.0387(8) Uani 1 1 d U A .
C11 C 0.6499(4) 0.8606(4) 0.4617(5) 0.0634(13) Uani 1 1 d U . .
F11 F 0.6047(13) 0.8804(13) 0.5408(8) 0.122(5) Uani 0.540(17) 1 d PU A 1
F12 F 0.6168(14) 0.9417(7) 0.4012(12) 0.121(6) Uani 0.540(17) 1 d PU A 1
F13 F 0.7399(7) 0.8351(11) 0.4348(15) 0.121(6) Uani 0.540(17) 1 d PU A 1
F11` F 0.5785(7) 0.9300(9) 0.4855(17) 0.121(7) Uani 0.460(17) 1 d PU A 2
F12` F 0.6950(14) 0.8978(11) 0.3620(8) 0.117(5) Uani 0.460(17) 1 d PU A 2
F13` F 0.7089(18) 0.8242(13) 0.4974(17) 0.135(7) Uani 0.460(17) 1 d PU A 2
C2 C 0.7103(2) 0.4054(3) 0.5461(3) 0.0314(7) Uani 1 1 d U . .
C21 C 0.7482(4) 0.3196(3) 0.5202(3) 0.0515(11) Uani 1 1 d U . .
F21 F 0.6786(3) 0.3248(3) 0.5120(3) 0.0990(12) Uani 1 1 d U . .
F22 F 0.8206(2) 0.3232(2) 0.4357(2) 0.0834(10) Uani 1 1 d U . .
F23 F 0.7729(4) 0.2362(2) 0.5886(3) 0.1190(17) Uani 1 1 d U . .
C51 C 0.8450(4) 0.5772(4) 0.2775(3) 0.0584(12) Uani 1 1 d U . .
H51A H 0.7885 0.6064 0.2606 0.070 Uiso 1 1 calc R . .
H51B H 0.8713 0.5052 0.2983 0.070 Uiso 1 1 calc R . .
C52 C 0.9215(4) 0.6174(5) 0.1930(3) 0.0683(14) Uani 1 1 d U . .
H52A H 0.9742 0.5713 0.1586 0.082 Uiso 1 1 calc R . .
H52B H 0.8931 0.6806 0.1461 0.082 Uiso 1 1 calc R . .
C53 C 0.9602(4) 0.6311(6) 0.2322(4) 0.0816(18) Uani 1 1 d U . .
H53A H 1.0255 0.5791 0.2323 0.098 Uiso 1 1 calc R . .
H53B H 0.9675 0.6953 0.1909 0.098 Uiso 1 1 calc R . .
C54 C 0.8943(4) 0.6271(6) 0.3297(4) 0.0779(18) Uani 1 1 d U . .
H54A H 0.8664 0.6909 0.3338 0.093 Uiso 1 1 calc R . .
H54B H 0.9291 0.5761 0.3756 0.093 Uiso 1 1 calc R . .
Al2 Al 0.21537(4) 0.21537(4) 0.21537(4) 0.0391(5) Uani 1 3 d SU . .
C3 C 0.17366(13) 0.17366(13) 0.17366(13) 0.0304(12) Uani 1 3 d SU . .
Si1 Si 0.12175(7) 0.07713(7) 0.28482(7) 0.0347(3) Uani 1 1 d U . .
C31 C -0.0060(3) 0.1287(3) 0.3680(3) 0.0479(10) Uani 1 1 d U . .
H31A H -0.0496 0.1743 0.3314 0.072 Uiso 1 1 calc R . .
H31B H -0.0062 0.1635 0.3931 0.072 Uiso 1 1 calc R . .
H31C H -0.0289 0.0753 0.4229 0.072 Uiso 1 1 calc R . .
C32 C 0.1154(3) -0.0005(3) 0.2543(3) 0.0537(11) Uani 1 1 d U . .
H32A H 0.1818 -0.0390 0.2206 0.081 Uiso 1 1 calc R . .
H32B H 0.0781 0.0419 0.2117 0.081 Uiso 1 1 calc R . .
H32C H 0.0829 -0.0449 0.3148 0.081 Uiso 1 1 calc R . .
C33 C 0.1949(3) -0.0081(3) 0.3654(3) 0.0476(10) Uani 1 1 d U . .
H33A H 0.2631 -0.0394 0.3275 0.071 Uiso 1 1 calc R . .
H33B H 0.1675 -0.0584 0.4208 0.071 Uiso 1 1 calc R . .
H33C H 0.1921 0.0291 0.3898 0.071 Uiso 1 1 calc R . .
C4 C 0.3703(5) 0.0931(8) 0.2838(5) 0.117(3) Uani 1 1 d U . .
O41 O 0.3317(2) 0.1320(2) 0.2263(2) 0.0506(7) Uani 1 1 d U . .
O40 O 0.3285(5) 0.0663(7) 0.3753(5) 0.182(4) Uani 1 1 d U . .
C41 C 0.4779(5) 0.0421(6) 0.2534(5) 0.092(2) Uani 1 1 d U . .
F41 F 0.5042(6) -0.0460(4) 0.3169(5) 0.175(3) Uani 1 1 d U . .
F42 F 0.5214(3) 0.0304(4) 0.1712(4) 0.148(2) Uani 1 1 d U . .
F43 F 0.5200(4) 0.0857(4) 0.2424(6) 0.171(2) Uani 1 1 d U . .
C1' C 1.041(4) 0.834(2) 0.146(3) 0.224(14) Uani 0.33 1 d PGU B -3
H1'A H 1.0694 0.8116 0.1898 0.269 Uiso 0.33 1 d PG B -3
C2' C 1.100(3) 0.8137(18) 0.062(3) 0.238(17) Uani 0.33 1 d PGU B -3
H2'A H 1.1688 0.7771 0.0465 0.286 Uiso 0.33 1 d PG B -3
C3' C 1.058(3) 0.846(2) -0.001(2) 0.218(14) Uani 0.33 1 d PGU B -3
H3'A H 1.0991 0.8322 -0.0599 0.262 Uiso 0.33 1 d PG B -3
C4' C 0.958(3) 0.899(2) 0.0206(18) 0.235(15) Uani 0.33 1 d PGU B -3
H4'A H 0.9300 0.9219 -0.0228 0.282 Uiso 0.33 1 d PG B -3
C5' C 0.900(2) 0.9198(16) 0.105(2) 0.252(16) Uani 0.33 1 d PGU B -3
C7' C 0.799(2) 0.973(2) 0.127(4) 0.251(19) Uani 0.33 1 d PGU B -3
H7'A H 0.7824 0.9901 0.0770 0.376 Uiso 0.33 1 d PG B -3
H7'B H 0.7636 0.9343 0.1891 0.376 Uiso 0.33 1 d PG B -3
H7'C H 0.7814 1.0320 0.1314 0.376 Uiso 0.33 1 d PG B -3
C6' C 0.941(3) 0.887(2) 0.1683(18) 0.244(15) Uani 0.33 1 d PGU B -3
H6'A H 0.9002 0.9013 0.2269 0.293 Uiso 0.33 1 d PG B -3

loop_
_atom_site_aniso_label
_atom_site_aniso_U_11
_atom_site_aniso_U_22
_atom_site_aniso_U_33
_atom_site_aniso_U_23
_atom_site_aniso_U_13
_atom_site_aniso_U_12
Al1 0.0263(5) 0.0295(5) 0.0281(5) -0.0109(4) -0.0089(4) -0.0119(4)
O1 0.0506(17) 0.0485(17) 0.0576(18) -0.0294(14) 0.0034(14) -0.0314(14)
O2 0.0414(15) 0.0358(14) 0.0352(14) -0.0181(12) -0.0017(11) -0.0176(12)
O3 0.0321(14) 0.080(2) 0.0373(15) -0.0212(15) -0.0113(12) -0.0239(14)
O4 0.0280(13) 0.0538(16) 0.0295(13) -0.0149(12) -0.0114(11) -0.0096(12)
O5 0.0292(12) 0.0468(15) 0.0338(13) -0.0193(11) -0.0041(10) -0.0195(11)
O6 0.0277(11) 0.0277(11) 0.0277(11) -0.0111(6) -0.0111(6) -0.0111(6)
C1 0.042(2) 0.0351(19) 0.047(2) -0.0145(17) -0.0181(18) -0.0168(17)
C11 0.052(3) 0.053(3) 0.101(4) -0.039(3) -0.024(3) -0.022(2)
F11 0.183(11) 0.148(12) 0.121(7) -0.073(7) -0.031(6) -0.104(10)
F12 0.193(14) 0.060(5) 0.156(11) 0.018(6) -0.120(11) -0.072(8)
F13 0.053(4) 0.092(7) 0.251(16) -0.099(10) -0.038(6) -0.026(4)
F11` 0.068(5) 0.075(8) 0.217(17) -0.098(11) -0.004(8) -0.031(5)
F12` 0.146(12) 0.085(8) 0.104(6) -0.021(5) -0.005(6) -0.092(9)
F13` 0.162(15) 0.115(9) 0.236(16) -0.061(11) -0.138(14) -0.044(9)
C2 0.0271(17) 0.0315(18) 0.0357(19) -0.0152(15) -0.0131(15) -0.0069(14)
C21 0.067(3) 0.039(2) 0.042(2) -0.0194(18) -0.009(2) -0.023(2)
F21 0.120(3) 0.125(3) 0.112(3) -0.071(2) -0.018(2) -0.073(3)
F22 0.088(2) 0.0684(19) 0.0671(19) -0.0505(16) 0.0113(16) -0.0318(17)
F23 0.208(5) 0.0290(15) 0.078(2) -0.0156(15) -0.066(3) -0.016(2)
C51 0.051(3) 0.092(4) 0.051(3) -0.045(3) 0.002(2) -0.038(3)
C52 0.070(3) 0.104(4) 0.039(2) -0.025(3) -0.004(2) -0.054(3)
C53 0.068(3) 0.144(6) 0.056(3) -0.045(3) 0.009(3) -0.075(4)
C54 0.063(3) 0.150(6) 0.064(3) -0.057(4) 0.008(2) -0.075(4)
Al2 0.0379(6) 0.0379(6) 0.0379(6) -0.0136(3) -0.0136(3) -0.0136(3)
C3 0.0254(14) 0.0254(14) 0.0254(14) -0.0072(9) -0.0072(9) -0.0072(9)
Si1 0.0311(5) 0.0279(5) 0.0288(5) -0.0067(4) -0.0075(4) -0.0110(4)
C31 0.035(2) 0.045(2) 0.036(2) -0.0101(18) -0.0027(16) -0.0175(18)
C32 0.055(3) 0.043(2) 0.056(3) -0.015(2) -0.014(2) -0.025(2)
C33 0.044(2) 0.036(2) 0.036(2) -0.0043(17) -0.0164(18) -0.0106(18)
C4 0.073(4) 0.219(8) 0.077(4) -0.067(5) -0.027(3) -0.053(4)
O41 0.0479(16) 0.0526(17) 0.0513(17) -0.0157(14) -0.0269(14) -0.0140(14)
O40 0.137(5) 0.313(10) 0.095(4) -0.079(5) -0.037(4) -0.087(6)
C41 0.079(4) 0.106(5) 0.086(4) 0.005(3) -0.056(3) -0.049(4)
F41 0.242(7) 0.121(4) 0.159(5) 0.029(4) -0.138(5) -0.084(4)
F42 0.059(2) 0.183(5) 0.116(3) -0.048(3) -0.035(2) -0.011(3)
F43 0.103(3) 0.132(4) 0.283(7) -0.058(4) -0.083(4) -0.055(3)
C1' 0.30(3) 0.16(2) 0.24(3) -0.05(2) -0.07(2) -0.16(2)
C2' 0.30(3) 0.21(3) 0.24(3) -0.05(2) -0.09(2) -0.15(2)
C3' 0.28(3) 0.18(3) 0.25(3) -0.03(2) -0.09(2) -0.17(2)
C4' 0.29(3) 0.16(3) 0.25(3) -0.03(2) -0.09(2) -0.14(3)
C5' 0.32(3) 0.17(2) 0.26(3) -0.04(2) -0.10(2) -0.14(3)
C7' 0.30(3) 0.22(4) 0.28(4) -0.08(3) -0.07(3) -0.18(3)
C6' 0.32(3) 0.17(3) 0.26(3) -0.05(2) -0.09(2) -0.14(3)

loop_
_atom_type_symbol
_atom_type_description
_atom_type_scat_dispersion_real
_atom_type_scat_dispersion_imag
_atom_type_scat_source
C C 0.0033 0.0016 'International Tables Vol C Tables 4.2.6.8 and 6.1.1.4'
H H 0.0000 0.0000 'International Tables Vol C Tables 4.2.6.8 and 6.1.1.4'
O O 0.0106 0.0060 'International Tables Vol C Tables 4.2.6.8 and 6.1.1.4'
F F 0.0171 0.0103 'International Tables Vol C Tables 4.2.6.8 and 6.1.1.4'
Al Al 0.0645 0.0514 'International Tables Vol C Tables 4.2.6.8 and 6.1.1.4'
Si Si 0.0817 0.0704 'International Tables Vol C Tables 4.2.6.8 and 6.1.1.4'

loop_
_geom_angle_atom_site_label_1
_geom_angle_atom_site_label_2
_geom_angle_atom_site_label_3
_geom_angle
_geom_angle_site_symmetry_1
_geom_angle_site_symmetry_3
_geom_angle_publ_flag
O6 Al1 O2 95.77(12) . . ?
O6 Al1 O1 95.27(13) . . ?
O2 Al1 O1 168.95(13) . . ?
O6 Al1 O4 95.31(12) . . ?
O2 Al1 O4 87.57(13) . . ?
O1 Al1 O4 91.70(15) . . ?
O6 Al1 O3 95.30(12) . . ?
O2 Al1 O3 92.14(14) . . ?
O1 Al1 O3 86.54(16) . . ?
O4 Al1 O3 169.36(13) . . ?
O6 Al1 O5 179.40(11) . . ?
O2 Al1 O5 84.80(11) . . ?
O1 Al1 O5 84.16(12) . . ?
O4 Al1 O5 84.53(11) . . ?
O3 Al1 O5 84.84(12) . . ?
C1 O1 Al1 131.5(3) . . ?
C2 O2 Al1 130.9(2) . . ?
C1 O3 Al1 131.2(3) 3 . ?
C2 O4 Al1 131.2(2) 2 . ?
C51 O5 C54 107.6(3) . . ?
C51 O5 Al1 126.3(2) . . ?
C54 O5 Al1 125.9(3) . . ?
Al1 O6 Al1 119.998(1) . 2 ?
Al1 O6 Al1 119.999(2) . 3 ?
Al1 O6 Al1 120.002(1) 2 3 ?
O3 C1 O1 127.3(4) 2 . ?
O3 C1 C11 117.3(4) 2 . ?
O1 C1 C11 115.4(4) . . ?
F13` C11 F11` 111.3(13) . . ?
F13` C11 F13 41.3(10) . . ?
F11` C11 F13 132.3(8) . . ?
F13` C11 F12 136.1(10) . . ?
F11` C11 F12 57.2(9) . . ?
F13 C11 F12 110.9(10) . . ?
F13` C11 F11 70.3(11) . . ?
F11` C11 F11 47.0(9) . . ?
F13 C11 F11 107.8(10) . . ?
F12 C11 F11 102.6(9) . . ?
F13` C11 F12` 107.7(12) . . ?
F11` C11 F12` 106.7(11) . . ?
F13 C11 F12` 67.5(9) . . ?
F12 C11 F12` 51.5(8) . . ?
F11 C11 F12` 142.3(7) . . ?
F13` C11 C1 110.4(9) . . ?
F11` C11 C1 113.7(6) . . ?
F13 C11 C1 113.2(6) . . ?
F12 C11 C1 112.7(6) . . ?
F11 C11 C1 109.0(6) . . ?
F12` C11 C1 106.8(6) . . ?
O2 C2 O4 128.1(3) . 3 ?
O2 C2 C21 116.8(3) . . ?
O4 C2 C21 115.0(3) 3 . ?
F23 C21 F22 110.8(4) . . ?
F23 C21 F21 107.4(4) . . ?
F22 C21 F21 105.7(4) . . ?
F23 C21 C2 111.0(4) . . ?
F22 C21 C2 112.0(3) . . ?
F21 C21 C2 109.7(4) . . ?
O5 C51 C52 105.1(4) . . ?
C53 C52 C51 106.7(4) . . ?
C54 C53 C52 108.8(4) . . ?
C53 C54 O5 107.5(4) . . ?
O41 Al2 O41 106.11(13) . 3 ?
O41 Al2 O41 106.11(13) . 2 ?
O41 Al2 O41 106.10(13) 3 2 ?
O41 Al2 C3 112.66(12) . . ?
O41 Al2 C3 112.66(12) 3 . ?
O41 Al2 C3 112.66(12) 2 . ?
Si1 C3 Si1 110.96(17) 2 . ?
Si1 C3 Si1 110.96(17) 2 3 ?
Si1 C3 Si1 110.96(17) . 3 ?
Si1 C3 Al2 107.94(19) 2 . ?
Si1 C3 Al2 107.94(19) . . ?
Si1 C3 Al2 107.94(19) 3 . ?
C33 Si1 C31 104.1(2) . . ?
C33 Si1 C32 107.4(2) . . ?
C31 Si1 C32 105.3(2) . . ?
C33 Si1 C3 111.6(2) . . ?
C31 Si1 C3 113.66(14) . . ?
C32 Si1 C3 114.0(2) . . ?
O41 C4 O40 125.7(7) . . ?
O41 C4 C41 119.5(6) . . ?
O40 C4 C41 111.5(7) . . ?
C4 O41 Al2 138.3(4) . . ?
F43 C41 F42 105.7(7) . . ?
F43 C41 F41 105.4(6) . . ?
F42 C41 F41 104.7(8) . . ?
F43 C41 C4 113.5(8) . . ?
F42 C41 C4 114.2(5) . . ?
F41 C41 C4 112.6(7) . . ?
C2' C1' C6' 120.0 . . ?
C1' C2' C3' 120.0 . . ?
C4' C3' C2' 120.0 . . ?
C5' C4' C3' 120.0 . . ?
C4' C5' C6' 120.0 . . ?
C4' C5' C7' 120.0 . . ?
C6' C5' C7' 120.0 . . ?
C5' C6' C1' 120.0 . . ?

loop_
_geom_bond_atom_site_label_1
_geom_bond_atom_site_label_2
_geom_bond_distance
_geom_bond_site_symmetry_2
_geom_bond_publ_flag
Al1 O6 1.8529(11) . ?
Al1 O2 1.890(3) . ?
Al1 O1 1.890(3) . ?
Al1 O4 1.894(3) . ?
Al1 O3 1.895(3) . ?
Al1 O5 1.948(3) . ?
O1 C1 1.235(5) . ?
O2 C2 1.232(4) . ?
O3 C1 1.230(5) 3 ?
O4 C2 1.239(4) 2 ?
O5 C51 1.468(5) . ?
O5 C54 1.468(5) . ?
O6 Al1 1.8529(11) 2 ?
O6 Al1 1.8530(11) 3 ?
C1 O3 1.230(5) 2 ?
C1 C11 1.538(6) . ?
C11 F13` 1.225(15) . ?
C11 F11` 1.231(10) . ?
C11 F13 1.252(11) . ?
C11 F12 1.253(10) . ?
C11 F11 1.325(11) . ?
C11 F12` 1.368(12) . ?
C2 O4 1.239(4) 3 ?
C2 C21 1.539(5) . ?
C21 F23 1.297(5) . ?
C21 F22 1.302(5) . ?
C21 F21 1.313(6) . ?
C51 C52 1.480(6) . ?
C52 C53 1.454(7) . ?
C53 C54 1.426(7) . ?
Al2 O41 1.784(3) . ?
Al2 O41 1.784(3) 3 ?
Al2 O41 1.784(3) 2 ?
Al2 C3 1.959(7) . ?
C3 Si1 1.893(2) 2 ?
C3 Si1 1.893(2) . ?
C3 Si1 1.893(2) 3 ?
Si1 C33 1.878(4) . ?
Si1 C31 1.878(4) . ?
Si1 C32 1.890(5) . ?
C4 O41 1.227(7) . ?
C4 O40 1.256(9) . ?
C4 C41 1.480(10) . ?
C41 F43 1.275(8) . ?
C41 F42 1.304(9) . ?
C41 F41 1.303(8) . ?
C1' C2' 1.3900 . ?
C1' C6' 1.3900 . ?
C2' C3' 1.3902 . ?
C3' C4' 1.3901 . ?
C4' C5' 1.3899 . ?
C5' C6' 1.3900 . ?
C5' C7' 1.4000 . ?
